data_7135778
loop_
_publ_author_name
'Mao, Yangxin'
'Qiu, Shaotong'
'Wang, Xinlei'
'Shangguan, Yimin'
'Liu, Jiangan'
'Yang, Zhicheng'
'Zhao, Yun-Hui'
'Li, Xiaofang'
'Zheng, Baishu'
'Zhou, Hu'

_publ_section_title
;
 Catalyst-free synthesis of pyrazolo[5,1-<i>a</i>]isoquinolines from
 hydrazine hydrate.
;
_journal_issue 29
_journal_name_full 'Chemical communications (Cambridge, England)'
_journal_page_first 7563
_journal_page_last 7566
_journal_paper_doi 10.1039/d6cc00525j
_journal_volume 62
_journal_year 2026
_chemical_formula_moiety 'C23 H15 Br N2'
_chemical_formula_sum 'C23 H15 Br N2'
_chemical_formula_weight 399.28
_space_group_crystal_system triclinic
_space_group_IT_number 2
_space_group_name_Hall '-P 1'
_space_group_name_H-M_alt 'P -1'
_atom_sites_solution_hydrogens geom
_atom_sites_solution_primary iterative
_audit_block_doi 10.5517/ccdc.csd.cc2qlc8z
_audit_creation_date 2026-01-03
_audit_creation_method
;
Olex2 1.5
(compiled 2025.05.31 svn.r86d253d1 for OlexSys, GUI svn.r7254)
;
_audit_update_record
;
2026-01-04 deposited with the CCDC.	2026-03-23 downloaded from the CCDC.
;
_cell_angle_alpha 106.078(2)
_cell_angle_beta 109.297(2)
_cell_angle_gamma 96.220(2)
_cell_formula_units_Z 2
_cell_length_a 7.9816(4)
_cell_length_b 10.6623(5)
_cell_length_c 11.8043(5)
_cell_measurement_reflns_used 6870
_cell_measurement_temperature 296.15
_cell_measurement_theta_max 27.169
_cell_measurement_theta_min 2.297
_cell_volume 888.65(7)
_computing_cell_refinement 'SAINT V8.40B (?, 2016)'
_computing_data_reduction 'SAINT V8.40B (?, 2016)'
_computing_molecular_graphics 'Olex2 1.5 (Dolomanov et al., 2009)'
_computing_publication_material 'Olex2 1.5 (Dolomanov et al., 2009)'
_computing_structure_refinement 'SHELXL 2025/1 (Sheldrick, 2015)'
_computing_structure_solution 'olex2.solve 1.5 (Bourhis et al., 2015)'
_diffrn_ambient_temperature 296.15
_diffrn_measured_fraction_theta_full 0.994
_diffrn_measured_fraction_theta_max 0.994
_diffrn_measurement_device_type 'Bruker D8 QUEST Mo'
_diffrn_measurement_method '\f and \w scans'
_diffrn_radiation_type MoK\a
_diffrn_radiation_wavelength 0.71073
_diffrn_reflns_av_R_equivalents 0.0581
_diffrn_reflns_av_unetI/netI 0.0341
_diffrn_reflns_Laue_measured_fraction_full 0.994
_diffrn_reflns_Laue_measured_fraction_max 0.994
_diffrn_reflns_limit_h_max 9
_diffrn_reflns_limit_h_min -9
_diffrn_reflns_limit_k_max 12
_diffrn_reflns_limit_k_min -12
_diffrn_reflns_limit_l_max 14
_diffrn_reflns_limit_l_min -14
_diffrn_reflns_number 19450
_diffrn_reflns_point_group_measured_fraction_full 0.994
_diffrn_reflns_point_group_measured_fraction_max 0.994
_diffrn_reflns_theta_full 25.009
_diffrn_reflns_theta_max 25.009
_diffrn_reflns_theta_min 2.038
_diffrn_source_current 1.4
_diffrn_source_power 0.07
_diffrn_source_voltage 50.0
_exptl_absorpt_coefficient_mu 2.321
_exptl_absorpt_correction_T_max 0.7456
_exptl_absorpt_correction_T_min 0.4553
_exptl_absorpt_correction_type multi-scan
_exptl_absorpt_process_details
;
SADABS-2016/2 (Bruker,2016/2) was used for absorption correction.
wR2(int) was 0.1315 before and 0.0628 after correction.
The Ratio of minimum to maximum transmission is 0.6106.
The \l/2 correction factor is Not present.
;
_exptl_crystal_colour colourless
_exptl_crystal_colour_primary colourless
_exptl_crystal_density_diffrn 1.492
_exptl_crystal_description block
_exptl_crystal_F_000 404
_exptl_crystal_size_max 0.32
_exptl_crystal_size_mid 0.24
_exptl_crystal_size_min 0.12
_refine_diff_density_max 0.582
_refine_diff_density_min -0.746
_refine_diff_density_rms 0.048
_refine_ls_extinction_method none
_refine_ls_goodness_of_fit_ref 1.049
_refine_ls_hydrogen_treatment constr
_refine_ls_matrix_type full
_refine_ls_number_parameters 235
_refine_ls_number_reflns 3112
_refine_ls_number_restraints 0
_refine_ls_restrained_S_all 1.049
_refine_ls_R_factor_all 0.0407
_refine_ls_R_factor_gt 0.0332
_refine_ls_shift/su_max 0.001
_refine_ls_shift/su_mean 0.000
_refine_ls_structure_factor_coef Fsqd
_refine_ls_weighting_details 'w=1/[\s^2^(Fo^2^)+(0.0421P)^2^+0.4092P] where P=(Fo^2^+2Fc^2^)/3'
_refine_ls_weighting_scheme calc
_refine_ls_wR_factor_gt 0.0845
_refine_ls_wR_factor_ref 0.0883
_reflns_Friedel_coverage 0.000
_reflns_number_gt 2646
_reflns_number_total 3112
_reflns_threshold_expression 'I > 2\s(I)'
_cod_data_source_file d6cc00525j2.cif
_cod_data_source_block z20251224d
_cod_database_code 7135778
_shelx_shelxl_version_number 2025/1
_shelx_space_group_comment
;
The symmetry employed for this shelxl refinement is uniquely defined
by the following loop, which should always be used as a source of
symmetry information in preference to the above space-group names.
They are only intended as comments.
;
_shelx_estimated_absorpt_t_max 0.768
_shelx_estimated_absorpt_t_min 0.524
_olex2_refinement_description
;
1.a Aromatic/amide H refined with riding coordinates:
 C6(H6), C8(H8), C9(H9), C10(H10), C11(H11), C13(H13), C14(H14), C15(H15),
 C16(H16), C17(H17), C19(H19), C20(H20), C21(H21), C22(H22), C23(H23)
;
_olex2_submission_special_instructions 'No special instructions were received'

loop_
_space_group_symop_operation_xyz
'x, y, z'
'-x, -y, -z'

loop_
_atom_site_label
_atom_site_type_symbol
_atom_site_fract_x
_atom_site_fract_y
_atom_site_fract_z
_atom_site_U_iso_or_equiv
_atom_site_adp_type
_atom_site_occupancy
_atom_site_site_symmetry_order
_atom_site_calc_flag
_atom_site_refinement_flags_posn
_atom_site_refinement_flags_adp
_atom_site_refinement_flags_occupancy
_atom_site_disorder_assembly
_atom_site_disorder_group
Br1 Br 0.30307(4) 0.65760(3) 0.58906(3) 0.06504(15) Uani 1 1 d . . . . .
N1 N 0.5225(2) 0.75664(18) 0.35583(16) 0.0320(4) Uani 1 1 d . . . . .
N2 N 0.3957(2) 0.64637(18) 0.26892(17) 0.0341(4) Uani 1 1 d . . . . .
C1 C 0.3146(3) 0.5985(2) 0.3357(2) 0.0337(5) Uani 1 1 d . . . . .
C2 C 0.3897(3) 0.6779(2) 0.4645(2) 0.0366(5) Uani 1 1 d . . . . .
C3 C 0.5232(3) 0.7807(2) 0.4772(2) 0.0325(5) Uani 1 1 d . . . . .
C4 C 0.6456(3) 0.8987(2) 0.5786(2) 0.0337(5) Uani 1 1 d . . . . .
C5 C 0.7508(3) 0.9870(2) 0.5459(2) 0.0346(5) Uani 1 1 d . . . . .
C6 C 0.7403(3) 0.9531(2) 0.4168(2) 0.0366(5) Uani 1 1 d . . . . .
H6 H 0.810997 1.011953 0.396633 0.044 Uiso 1 1 calc R U . . .
C7 C 0.6329(3) 0.8401(2) 0.3236(2) 0.0328(5) Uani 1 1 d . . . . .
C8 C 0.8687(3) 1.1035(2) 0.6410(2) 0.0416(6) Uani 1 1 d . . . . .
H8 H 0.936875 1.163188 0.619876 0.050 Uiso 1 1 calc R U . . .
C9 C 0.8841(3) 1.1300(3) 0.7651(2) 0.0471(6) Uani 1 1 d . . . . .
H9 H 0.962716 1.207502 0.827715 0.057 Uiso 1 1 calc R U . . .
C10 C 0.7838(4) 1.0424(3) 0.7971(2) 0.0503(7) Uani 1 1 d . . . . .
H10 H 0.796850 1.060437 0.881673 0.060 Uiso 1 1 calc R U . . .
C11 C 0.6642(4) 0.9285(3) 0.7057(2) 0.0448(6) Uani 1 1 d . . . . .
H11 H 0.595607 0.871050 0.728647 0.054 Uiso 1 1 calc R U . . .
C12 C 0.6314(3) 0.8004(2) 0.1928(2) 0.0343(5) Uani 1 1 d . . . . .
C13 C 0.6317(3) 0.8963(2) 0.1342(2) 0.0424(6) Uani 1 1 d . . . . .
H13 H 0.622547 0.982109 0.174633 0.051 Uiso 1 1 calc R U . . .
C14 C 0.6454(4) 0.8662(3) 0.0165(3) 0.0498(7) Uani 1 1 d . . . . .
H14 H 0.645180 0.931537 -0.021874 0.060 Uiso 1 1 calc R U . . .
C15 C 0.6596(4) 0.7392(3) -0.0444(2) 0.0482(6) Uani 1 1 d . . . . .
H15 H 0.668992 0.718768 -0.123640 0.058 Uiso 1 1 calc R U . . .
C16 C 0.6597(3) 0.6432(3) 0.0132(2) 0.0432(6) Uani 1 1 d . . . . .
H16 H 0.669395 0.557696 -0.027435 0.052 Uiso 1 1 calc R U . . .
C17 C 0.6455(3) 0.6728(2) 0.1308(2) 0.0391(5) Uani 1 1 d . . . . .
H17 H 0.645442 0.607055 0.168767 0.047 Uiso 1 1 calc R U . . .
C18 C 0.1623(3) 0.4799(2) 0.2702(2) 0.0352(5) Uani 1 1 d . . . . .
C19 C 0.0272(3) 0.4686(3) 0.1558(2) 0.0448(6) Uani 1 1 d . . . . .
H19 H 0.033798 0.535714 0.120234 0.054 Uiso 1 1 calc R U . . .
C20 C -0.1171(4) 0.3591(3) 0.0941(3) 0.0554(7) Uani 1 1 d . . . . .
H20 H -0.207143 0.352814 0.017522 0.066 Uiso 1 1 calc R U . . .
C21 C -0.1279(4) 0.2591(3) 0.1460(3) 0.0541(7) Uani 1 1 d . . . . .
H21 H -0.225913 0.185810 0.105041 0.065 Uiso 1 1 calc R U . . .
C22 C 0.0059(4) 0.2677(3) 0.2578(3) 0.0499(7) Uani 1 1 d . . . . .
H22 H -0.000327 0.199124 0.291737 0.060 Uiso 1 1 calc R U . . .
C23 C 0.1506(3) 0.3777(2) 0.3208(2) 0.0435(6) Uani 1 1 d . . . . .
H23 H 0.240289 0.383123 0.397196 0.052 Uiso 1 1 calc R U . . .

loop_
_atom_site_aniso_label
_atom_site_aniso_U_11
_atom_site_aniso_U_22
_atom_site_aniso_U_33
_atom_site_aniso_U_23
_atom_site_aniso_U_13
_atom_site_aniso_U_12
Br1 0.0739(2) 0.0734(2) 0.04278(19) 0.00967(14) 0.03354(15) -0.01516(16)
N1 0.0297(10) 0.0349(10) 0.0277(9) 0.0072(8) 0.0106(8) 0.0014(8)
N2 0.0331(10) 0.0338(10) 0.0295(10) 0.0065(8) 0.0103(8) -0.0008(8)
C1 0.0334(12) 0.0348(12) 0.0318(12) 0.0099(9) 0.0126(10) 0.0049(10)
C2 0.0358(12) 0.0428(13) 0.0315(12) 0.0118(10) 0.0152(10) 0.0036(10)
C3 0.0306(11) 0.0385(12) 0.0286(11) 0.0109(9) 0.0123(9) 0.0059(9)
C4 0.0288(11) 0.0379(12) 0.0305(11) 0.0079(9) 0.0093(9) 0.0068(9)
C5 0.0292(11) 0.0371(12) 0.0340(12) 0.0080(10) 0.0105(9) 0.0079(10)
C6 0.0330(12) 0.0369(12) 0.0383(13) 0.0113(10) 0.0144(10) 0.0019(10)
C7 0.0307(11) 0.0350(12) 0.0332(12) 0.0115(10) 0.0135(9) 0.0041(9)
C8 0.0343(12) 0.0384(13) 0.0444(14) 0.0064(11) 0.0134(11) 0.0020(10)
C9 0.0398(14) 0.0449(14) 0.0383(13) -0.0030(11) 0.0078(11) 0.0027(11)
C10 0.0521(16) 0.0567(16) 0.0287(12) -0.0001(11) 0.0131(11) 0.0038(13)
C11 0.0469(15) 0.0480(14) 0.0360(13) 0.0101(11) 0.0167(11) 0.0041(12)
C12 0.0301(11) 0.0373(12) 0.0336(12) 0.0095(10) 0.0130(9) 0.0023(9)
C13 0.0511(15) 0.0393(13) 0.0419(14) 0.0152(11) 0.0222(12) 0.0107(11)
C14 0.0625(17) 0.0542(16) 0.0431(14) 0.0251(13) 0.0251(13) 0.0144(13)
C15 0.0515(15) 0.0609(17) 0.0317(13) 0.0124(12) 0.0185(11) 0.0091(13)
C16 0.0447(14) 0.0409(13) 0.0394(13) 0.0037(11) 0.0200(11) 0.0030(11)
C17 0.0399(13) 0.0369(13) 0.0402(13) 0.0127(10) 0.0172(11) 0.0014(10)
C18 0.0338(12) 0.0359(12) 0.0354(12) 0.0080(10) 0.0171(10) 0.0032(10)
C19 0.0474(15) 0.0387(13) 0.0416(14) 0.0132(11) 0.0105(11) 0.0028(11)
C20 0.0455(15) 0.0492(16) 0.0500(16) 0.0069(13) 0.0031(13) -0.0017(13)
C21 0.0473(15) 0.0384(14) 0.0636(18) 0.0046(13) 0.0202(14) -0.0071(12)
C22 0.0559(17) 0.0384(14) 0.0613(17) 0.0183(12) 0.0306(14) 0.0021(12)
C23 0.0419(14) 0.0456(14) 0.0448(14) 0.0185(11) 0.0167(11) 0.0064(11)

loop_
_atom_type_symbol
_atom_type_description
_atom_type_scat_dispersion_real
_atom_type_scat_dispersion_imag
_atom_type_scat_source
C C 0.0033 0.0016 'International Tables Vol C Tables 4.2.6.8 and 6.1.1.4'
H H 0.0000 0.0000 'International Tables Vol C Tables 4.2.6.8 and 6.1.1.4'
Br Br -0.2901 2.4595 'International Tables Vol C Tables 4.2.6.8 and 6.1.1.4'
N N 0.0061 0.0033 'International Tables Vol C Tables 4.2.6.8 and 6.1.1.4'

loop_
_geom_angle_atom_site_label_1
_geom_angle_atom_site_label_2
_geom_angle_atom_site_label_3
_geom_angle
_geom_angle_site_symmetry_1
_geom_angle_site_symmetry_3
_geom_angle_publ_flag
N2 N1 C3 112.79(17) . . ?
N2 N1 C7 123.13(17) . . ?
C3 N1 C7 123.99(18) . . ?
C1 N2 N1 104.80(17) . . ?
N2 C1 C2 111.0(2) . . ?
N2 C1 C18 119.92(19) . . ?
C2 C1 C18 129.1(2) . . ?
C1 C2 Br1 125.40(17) . . ?
C3 C2 Br1 127.27(17) . . ?
C3 C2 C1 106.95(19) . . ?
N1 C3 C2 104.49(19) . . ?
N1 C3 C4 118.9(2) . . ?
C2 C3 C4 136.6(2) . . ?
C5 C4 C3 117.6(2) . . ?
C11 C4 C3 123.5(2) . . ?
C11 C4 C5 119.0(2) . . ?
C4 C5 C6 119.2(2) . . ?
C8 C5 C4 119.4(2) . . ?
C8 C5 C6 121.4(2) . . ?
C5 C6 H6 118.4 . . ?
C7 C6 C5 123.2(2) . . ?
C7 C6 H6 118.4 . . ?
N1 C7 C12 119.75(19) . . ?
C6 C7 N1 117.0(2) . . ?
C6 C7 C12 123.3(2) . . ?
C5 C8 H8 119.8 . . ?
C9 C8 C5 120.3(2) . . ?
C9 C8 H8 119.8 . . ?
C8 C9 H9 119.9 . . ?
C8 C9 C10 120.2(2) . . ?
C10 C9 H9 119.9 . . ?
C9 C10 H10 119.5 . . ?
C9 C10 C11 120.9(2) . . ?
C11 C10 H10 119.5 . . ?
C4 C11 H11 119.9 . . ?
C10 C11 C4 120.2(2) . . ?
C10 C11 H11 119.9 . . ?
C13 C12 C7 118.9(2) . . ?
C13 C12 C17 118.7(2) . . ?
C17 C12 C7 122.1(2) . . ?
C12 C13 H13 119.6 . . ?
C14 C13 C12 120.8(2) . . ?
C14 C13 H13 119.6 . . ?
C13 C14 H14 119.9 . . ?
C13 C14 C15 120.2(2) . . ?
C15 C14 H14 119.9 . . ?
C14 C15 H15 120.3 . . ?
C16 C15 C14 119.5(2) . . ?
C16 C15 H15 120.3 . . ?
C15 C16 H16 119.7 . . ?
C15 C16 C17 120.6(2) . . ?
C17 C16 H16 119.7 . . ?
C12 C17 H17 119.9 . . ?
C16 C17 C12 120.3(2) . . ?
C16 C17 H17 119.9 . . ?
C19 C18 C1 120.1(2) . . ?
C19 C18 C23 118.5(2) . . ?
C23 C18 C1 121.3(2) . . ?
C18 C19 H19 119.6 . . ?
C20 C19 C18 120.9(2) . . ?
C20 C19 H19 119.6 . . ?
C19 C20 H20 120.0 . . ?
C21 C20 C19 120.0(3) . . ?
C21 C20 H20 120.0 . . ?
C20 C21 H21 120.0 . . ?
C22 C21 C20 119.9(2) . . ?
C22 C21 H21 120.0 . . ?
C21 C22 H22 119.8 . . ?
C21 C22 C23 120.5(3) . . ?
C23 C22 H22 119.8 . . ?
C18 C23 H23 119.9 . . ?
C22 C23 C18 120.2(2) . . ?
C22 C23 H23 119.9 . . ?

loop_
_geom_bond_atom_site_label_1
_geom_bond_atom_site_label_2
_geom_bond_distance
_geom_bond_site_symmetry_2
_geom_bond_publ_flag
Br1 C2 1.872(2) . ?
N1 N2 1.359(2) . ?
N1 C3 1.382(3) . ?
N1 C7 1.397(3) . ?
N2 C1 1.337(3) . ?
C1 C2 1.401(3) . ?
C1 C18 1.476(3) . ?
C2 C3 1.382(3) . ?
C3 C4 1.447(3) . ?
C4 C5 1.409(3) . ?
C4 C11 1.398(3) . ?
C5 C6 1.437(3) . ?
C5 C8 1.402(3) . ?
C6 H6 0.9300 . ?
C6 C7 1.348(3) . ?
C7 C12 1.479(3) . ?
C8 H8 0.9300 . ?
C8 C9 1.373(4) . ?
C9 H9 0.9300 . ?
C9 C10 1.375(4) . ?
C10 H10 0.9300 . ?
C10 C11 1.376(4) . ?
C11 H11 0.9300 . ?
C12 C13 1.385(3) . ?
C12 C17 1.391(3) . ?
C13 H13 0.9300 . ?
C13 C14 1.381(4) . ?
C14 H14 0.9300 . ?
C14 C15 1.383(4) . ?
C15 H15 0.9300 . ?
C15 C16 1.377(4) . ?
C16 H16 0.9300 . ?
C16 C17 1.382(3) . ?
C17 H17 0.9300 . ?
C18 C19 1.385(3) . ?
C18 C23 1.388(3) . ?
C19 H19 0.9300 . ?
C19 C20 1.380(4) . ?
C20 H20 0.9300 . ?
C20 C21 1.376(4) . ?
C21 H21 0.9300 . ?
C21 C22 1.368(4) . ?
C22 H22 0.9300 . ?
C22 C23 1.385(4) . ?
C23 H23 0.9300 . ?

loop_
_geom_torsion_atom_site_label_1
_geom_torsion_atom_site_label_2
_geom_torsion_atom_site_label_3
_geom_torsion_atom_site_label_4
_geom_torsion
_geom_torsion_site_symmetry_1
_geom_torsion_site_symmetry_2
_geom_torsion_site_symmetry_3
_geom_torsion_site_symmetry_4
_geom_torsion_publ_flag
Br1 C2 C3 N1 -173.82(17) . . . . ?
Br1 C2 C3 C4 3.4(4) . . . . ?
N1 N2 C1 C2 0.0(3) . . . . ?
N1 N2 C1 C18 177.70(19) . . . . ?
N1 C3 C4 C5 3.5(3) . . . . ?
N1 C3 C4 C11 -176.4(2) . . . . ?
N1 C7 C12 C13 138.0(2) . . . . ?
N1 C7 C12 C17 -47.7(3) . . . . ?
N2 N1 C3 C2 0.7(2) . . . . ?
N2 N1 C3 C4 -177.10(19) . . . . ?
N2 N1 C7 C6 173.6(2) . . . . ?
N2 N1 C7 C12 -8.0(3) . . . . ?
N2 C1 C2 Br1 173.78(17) . . . . ?
N2 C1 C2 C3 0.5(3) . . . . ?
N2 C1 C18 C19 -43.4(3) . . . . ?
N2 C1 C18 C23 136.6(2) . . . . ?
C1 C2 C3 N1 -0.7(2) . . . . ?
C1 C2 C3 C4 176.5(3) . . . . ?
C1 C18 C19 C20 -179.3(2) . . . . ?
C1 C18 C23 C22 179.7(2) . . . . ?
C2 C1 C18 C19 133.9(3) . . . . ?
C2 C1 C18 C23 -46.1(4) . . . . ?
C2 C3 C4 C5 -173.4(3) . . . . ?
C2 C3 C4 C11 6.7(4) . . . . ?
C3 N1 N2 C1 -0.4(2) . . . . ?
C3 N1 C7 C6 -2.8(3) . . . . ?
C3 N1 C7 C12 175.7(2) . . . . ?
C3 C4 C5 C6 -3.5(3) . . . . ?
C3 C4 C5 C8 178.9(2) . . . . ?
C3 C4 C11 C10 179.9(2) . . . . ?
C4 C5 C6 C7 0.4(3) . . . . ?
C4 C5 C8 C9 1.2(3) . . . . ?
C5 C4 C11 C10 0.0(4) . . . . ?
C5 C6 C7 N1 2.7(3) . . . . ?
C5 C6 C7 C12 -175.6(2) . . . . ?
C5 C8 C9 C10 -0.1(4) . . . . ?
C6 C5 C8 C9 -176.3(2) . . . . ?
C6 C7 C12 C13 -43.7(3) . . . . ?
C6 C7 C12 C17 130.6(3) . . . . ?
C7 N1 N2 C1 -177.2(2) . . . . ?
C7 N1 C3 C2 177.4(2) . . . . ?
C7 N1 C3 C4 -0.4(3) . . . . ?
C7 C12 C13 C14 174.6(2) . . . . ?
C7 C12 C17 C16 -174.3(2) . . . . ?
C8 C5 C6 C7 177.9(2) . . . . ?
C8 C9 C10 C11 -1.2(4) . . . . ?
C9 C10 C11 C4 1.2(4) . . . . ?
C11 C4 C5 C6 176.4(2) . . . . ?
C11 C4 C5 C8 -1.2(3) . . . . ?
C12 C13 C14 C15 -0.2(4) . . . . ?
C13 C12 C17 C16 0.0(4) . . . . ?
C13 C14 C15 C16 0.1(4) . . . . ?
C14 C15 C16 C17 0.1(4) . . . . ?
C15 C16 C17 C12 -0.1(4) . . . . ?
C17 C12 C13 C14 0.1(4) . . . . ?
C18 C1 C2 Br1 -3.7(4) . . . . ?
C18 C1 C2 C3 -177.0(2) . . . . ?
C18 C19 C20 C21 -0.1(4) . . . . ?
C19 C18 C23 C22 -0.3(4) . . . . ?
C19 C20 C21 C22 -0.9(4) . . . . ?
C20 C21 C22 C23 1.3(4) . . . . ?
C21 C22 C23 C18 -0.7(4) . . . . ?
C23 C18 C19 C20 0.7(4) . . . . ?
